data_2243567
loop_
_publ_author_name
'Ouiyangkul, Passaporn'
'Saithong, Saowanit'
'Tantishaiyakul, Vimon'

_publ_section_title
;
 Syntheses and crystal structures of hydrated and anhydrous 1:2 cocrystals
 of oxyresveratrol and zwitterionic proline
;
_journal_coeditor_code HB7935
_journal_issue 9
_journal_name_full 'Acta Crystallographica Section E'
_journal_page_first 1528
_journal_page_last 1534
_journal_paper_doi 10.1107/S2056989020011536
_journal_volume 76
_journal_year 2020
_chemical_absolute_configuration unk
_chemical_formula_iupac 'C14 H12 O4, 2C5 H9 N O2, H2 O'
_chemical_formula_moiety 'C14 H12 O4, 2(C5 H9 N O2), H2 O'
_chemical_formula_sum 'C24 H32 N2 O9'
_chemical_formula_weight 492.51
_chemical_name_systematic
;
4-[(<i>E</i>)-2-(3,5-Dihydroxyphenyl)ethenyl]benzene-1,3-diol
bis[(<i>S</i>)-pyrrolidin-1-ium-2-carboxylate] monohydrate
;
_space_group_crystal_system orthorhombic
_space_group_IT_number 19
_space_group_name_Hall 'P 2ac 2ab'
_space_group_name_H-M_alt 'P 21 21 21'
_atom_sites_solution_hydrogens mixed
_atom_sites_solution_primary direct
_atom_sites_solution_secondary difmap
_audit_creation_method SHELXL-2018/3
_cell_angle_alpha 90
_cell_angle_beta 90
_cell_angle_gamma 90
_cell_formula_units_Z 4
_cell_length_a 9.9759(2)
_cell_length_b 10.6052(2)
_cell_length_c 22.8535(4)
_cell_measurement_reflns_used 9870
_cell_measurement_temperature 297(2)
_cell_measurement_theta_max 27.21
_cell_measurement_theta_min 3.29
_cell_volume 2417.82(8)
_computing_cell_refinement
;
SAINT (Bruker, 2016)
;
_computing_data_collection
;
APEX2 (Bruker, 2016)
;
_computing_data_reduction
;
SAINT (Bruker, 2016)
;
_computing_molecular_graphics
;
Mercury (Macrae <i>et al</i>., 2020)
;
_computing_publication_material
;
WinGX  (Farrugia, 2012) and publCIF (Westrip, 2010)
;
_computing_structure_refinement
;
<i>SHELXL2018/3</i> (Sheldrick, 2015b)
;
_computing_structure_solution
;
SHELXT2014 (Sheldrick, 2015a)
;
_diffrn_ambient_temperature 297(2)
_diffrn_detector 'PHOTON II Charge-Integrating Pixel Array area detector'
_diffrn_detector_area_resol_mean 7.39
_diffrn_measured_fraction_theta_full 0.995
_diffrn_measured_fraction_theta_max 0.995
_diffrn_measurement_device 'four-circle KAPPA diffractometer'
_diffrn_measurement_device_type 'Bruker D8 VENTURE'
_diffrn_measurement_method '\f and \w scans'
_diffrn_radiation_monochromator 'graphiteDouble Bounce Multilayer Mirror'
_diffrn_radiation_type MoK\a
_diffrn_radiation_wavelength 0.71073
_diffrn_reflns_av_R_equivalents 0.0243
_diffrn_reflns_av_unetI/netI 0.0154
_diffrn_reflns_limit_h_max 11
_diffrn_reflns_limit_h_min -11
_diffrn_reflns_limit_k_max 12
_diffrn_reflns_limit_k_min -12
_diffrn_reflns_limit_l_max 27
_diffrn_reflns_limit_l_min -27
_diffrn_reflns_number 27568
_diffrn_reflns_theta_full 25.000
_diffrn_reflns_theta_max 25.000
_diffrn_reflns_theta_min 2.942
_diffrn_source 'Sealed x-ray tube'
_exptl_absorpt_coefficient_mu 0.104
_exptl_absorpt_correction_T_max 0.7456
_exptl_absorpt_correction_T_min 0.7157
_exptl_absorpt_correction_type multi-scan
_exptl_absorpt_process_details
;
(SADABS; Bruker, 2016)
;
_exptl_crystal_colour colourless
_exptl_crystal_density_diffrn 1.353
_exptl_crystal_density_method 'not measured'
_exptl_crystal_description Rod
_exptl_crystal_F_000 1048
_exptl_crystal_size_max 0.330
_exptl_crystal_size_mid 0.225
_exptl_crystal_size_min 0.114
_refine_diff_density_max 0.349
_refine_diff_density_min -0.312
_refine_ls_extinction_method none
_refine_ls_goodness_of_fit_ref 1.049
_refine_ls_hydrogen_treatment mixed
_refine_ls_matrix_type full
_refine_ls_number_parameters 332
_refine_ls_number_reflns 4237
_refine_ls_number_restraints 4
_refine_ls_restrained_S_all 1.064
_refine_ls_R_factor_all 0.0459
_refine_ls_R_factor_gt 0.0439
_refine_ls_shift/su_max 0.000
_refine_ls_shift/su_mean 0.000
_refine_ls_structure_factor_coef Fsqd
_refine_ls_weighting_details 'w=1/[\s^2^(Fo^2^)+(0.0603P)^2^+1.0192P] where P=(Fo^2^+2Fc^2^)/3'
_refine_ls_weighting_scheme calc
_refine_ls_wR_factor_gt 0.1149
_refine_ls_wR_factor_ref 0.1167
_reflns_number_gt 4046
_reflns_number_total 4237
_reflns_threshold_expression 'I > 2\s(I)'
_cod_data_source_file hb7935sup1.cif
_cod_data_source_block I
_cod_database_code 2243567
_shelx_space_group_comment
;
The symmetry employed for this shelxl refinement is uniquely defined
by the following loop, which should always be used as a source of
symmetry information in preference to the above space-group names.
They are only intended as comments.
;
_shelx_estimated_absorpt_t_min 0.967
_shelx_estimated_absorpt_t_max 0.988

loop_
_space_group_symop_operation_xyz
'x, y, z'
'x+1/2, -y+1/2, -z'
'-x, y+1/2, -z+1/2'
'-x+1/2, -y, z+1/2'

loop_
_atom_site_type_symbol
_atom_site_label
_atom_site_fract_x
_atom_site_fract_y
_atom_site_fract_z
_atom_site_U_iso_or_equiv
_atom_site_adp_type
_atom_site_calc_flag
_atom_site_occupancy
_atom_site_disorder_assembly
_atom_site_disorder_group
O O1 0.1315(3) 0.6159(2) 0.61582(10) 0.0526(7) Uani d 1 . .
N N1 0.7751(3) 0.3182(3) 0.47097(13) 0.0448(7) Uani d 1 . .
H H1A 0.821241 0.251273 0.483057 0.054 Uiso calc 1 . .
H H1B 0.765150 0.313168 0.432344 0.054 Uiso calc 1 . .
C C1 0.1165(3) 0.6442(3) 0.55821(13) 0.0380(7) Uani d 1 . .
O O2 0.2661(2) 0.5415(2) 0.42047(10) 0.0456(6) Uani d 1 . .
H H2' 0.323(4) 0.489(4) 0.4405(11) 0.068 Uiso calc 1 . .
N N2 -0.0782(3) 0.4926(2) 0.79401(11) 0.0366(6) Uani d 1 . .
H H2A -0.032399 0.421409 0.799100 0.044 Uiso calc 1 . .
H H2B -0.055795 0.546139 0.822364 0.044 Uiso calc 1 . .
C C2 0.0261(4) 0.7335(3) 0.53867(14) 0.0459(8) Uani d 1 . .
H H2 -0.026401 0.778272 0.565113 0.055 Uiso calc 1 . .
O O3 -0.2666(3) 0.9933(3) 0.19900(11) 0.0567(7) Uani d 1 . .
C C3 0.0150(4) 0.7553(3) 0.47947(14) 0.0484(8) Uani d 1 . .
H H3 -0.047640 0.814001 0.466565 0.058 Uiso calc 1 . .
O O4 0.0969(5) 0.7386(4) 0.13945(13) 0.0928(13) Uani d 1 . .
H H4' 0.190(8) 0.723(8) 0.1526(16) 0.139 Uiso calc 1 . .
C C4 0.0942(3) 0.6928(3) 0.43769(13) 0.0369(7) Uani d 1 . .
O O5 0.5778(3) 0.4212(3) 0.41114(10) 0.0520(6) Uani d 1 . .
C C5 0.1858(3) 0.6041(3) 0.45910(12) 0.0323(6) Uani d 1 . .
O O6 0.4180(2) 0.3743(2) 0.47524(11) 0.0489(6) Uani d 1 . .
C C6 0.1957(3) 0.5792(3) 0.51887(13) 0.0354(6) Uani d 1 . .
H H6 0.255747 0.518732 0.532283 0.042 Uiso calc 1 . .
O O7 -0.0442(5) 0.7425(2) 0.78719(12) 0.0891(13) Uani d 1 . .
C C7 0.0819(4) 0.7181(3) 0.37485(14) 0.0426(7) Uani d 1 . .
H H7 0.147494 0.684006 0.350660 0.051 Uiso calc 1 . .
O O8 -0.0014(3) 0.7457(2) 0.69276(10) 0.0562(7) Uani d 1 . .
C C8 -0.0133(4) 0.7847(4) 0.34932(14) 0.0450(8) Uani d 1 . .
H H8 -0.078062 0.818540 0.374046 0.054 Uiso calc 1 . .
O O9 0.3312(5) 0.6407(4) 0.1266(2) 0.0987(14) Uani d 1 . .
C C9 -0.0299(3) 0.8120(3) 0.28670(14) 0.0391(7) Uani d 1 . .
C C10 -0.1353(3) 0.8902(3) 0.27012(14) 0.0418(7) Uani d 1 . .
H H10 -0.190263 0.925334 0.298660 0.050 Uiso calc 1 . .
C C11 -0.1595(3) 0.9162(3) 0.21180(14) 0.0426(7) Uani d 1 . .
C C12 -0.0792(4) 0.8656(4) 0.16910(15) 0.0519(9) Uani d 1 . .
H H12 -0.094718 0.884207 0.129914 0.062 Uiso calc 1 . .
C C13 0.0242(4) 0.7874(4) 0.18468(15) 0.0548(9) Uani d 1 . .
C C14 0.0517(4) 0.7593(3) 0.24318(15) 0.0472(8) Uani d 1 . .
H H14 0.122696 0.706643 0.253042 0.057 Uiso calc 1 . .
C C15 0.5376(3) 0.3770(3) 0.45739(13) 0.0357(7) Uani d 1 . .
C C16 0.6412(3) 0.3223(3) 0.50027(14) 0.0378(7) Uani d 1 . .
H H16 0.614353 0.237957 0.513251 0.045 Uiso calc 1 . .
C C17 0.6655(4) 0.4086(5) 0.55262(16) 0.0623(11) Uani d 1 . .
H H17A 0.583267 0.450158 0.564463 0.075 Uiso calc 1 . .
H H17B 0.700761 0.361392 0.585567 0.075 Uiso calc 1 . .
C C18 0.7653(6) 0.5017(6) 0.5311(3) 0.0917(17) Uani d 1 . .
H H18A 0.720375 0.573782 0.513840 0.110 Uiso calc 1 . .
H H18B 0.821256 0.530953 0.563023 0.110 Uiso calc 1 . .
C C19 0.8472(5) 0.4362(5) 0.4868(3) 0.0820(15) Uani d 1 . .
H H19A 0.935075 0.416595 0.502539 0.098 Uiso calc 1 . .
H H19B 0.858597 0.489086 0.452511 0.098 Uiso calc 1 . .
C C20 -0.0468(3) 0.5485(3) 0.73547(12) 0.0331(6) Uani d 1 . .
H H20 0.035826 0.510986 0.720132 0.040 Uiso calc 1 . .
C C21 -0.1645(5) 0.5115(4) 0.69655(18) 0.0650(11) Uani d 1 . .
H H21A -0.210407 0.586187 0.682371 0.078 Uiso calc 1 . .
H H21B -0.133480 0.463214 0.663169 0.078 Uiso calc 1 . .
C C22 -0.2580(5) 0.4327(5) 0.7340(2) 0.0784(14) Uani d 1 . .
H H22A -0.350908 0.452288 0.725335 0.094 Uiso calc 1 . .
H H22B -0.243179 0.343458 0.727209 0.094 Uiso calc 1 . .
C C23 -0.2245(4) 0.4669(4) 0.7956(2) 0.0656(11) Uani d 1 . .
H H23A -0.273919 0.541110 0.807923 0.079 Uiso calc 1 . .
H H23B -0.244741 0.397964 0.822045 0.079 Uiso calc 1 . .
C C24 -0.0301(4) 0.6913(3) 0.73993(14) 0.0455(8) Uani d 1 . .
H H1' 0.080(4) 0.660(4) 0.6361(18) 0.068 Uiso d 1 . .
H H3' -0.270(5) 1.004(5) 0.1623(11) 0.068 Uiso d 1 . .
H H9A 0.376(4) 0.670(4) 0.1576(14) 0.055 Uiso d 1 . .
H H9B 0.419(3) 0.644(4) 0.1031(16) 0.055 Uiso d 1 . .

loop_
_atom_site_aniso_label
_atom_site_aniso_U_11
_atom_site_aniso_U_22
_atom_site_aniso_U_33
_atom_site_aniso_U_12
_atom_site_aniso_U_13
_atom_site_aniso_U_23
O1 0.0727(17) 0.0544(15) 0.0305(11) 0.0138(13) 0.0030(11) 0.0011(11)
N1 0.0333(14) 0.0529(17) 0.0481(16) 0.0065(12) 0.0018(12) 0.0036(13)
C1 0.0474(18) 0.0358(16) 0.0309(15) -0.0028(14) -0.0001(13) -0.0031(12)
O2 0.0475(13) 0.0572(14) 0.0322(12) 0.0176(11) -0.0042(10) -0.0039(10)
N2 0.0513(16) 0.0274(12) 0.0311(13) -0.0006(11) 0.0041(11) -0.0008(10)
C2 0.0532(19) 0.0458(18) 0.0388(17) 0.0128(16) 0.0072(15) -0.0022(14)
O3 0.0526(15) 0.0767(18) 0.0408(14) 0.0061(14) -0.0015(11) 0.0187(14)
C3 0.054(2) 0.0473(19) 0.0439(18) 0.0172(16) 0.0014(16) 0.0053(15)
O4 0.126(3) 0.097(3) 0.0546(17) 0.039(2) 0.0386(19) 0.0031(18)
C4 0.0368(16) 0.0379(16) 0.0359(16) 0.0031(13) -0.0006(13) -0.0006(13)
O5 0.0557(14) 0.0676(16) 0.0326(11) 0.0066(12) 0.0033(11) 0.0128(11)
C5 0.0310(14) 0.0343(15) 0.0316(14) -0.0030(12) -0.0022(11) -0.0052(12)
O6 0.0313(12) 0.0589(15) 0.0565(14) 0.0063(11) 0.0013(10) 0.0141(12)
C6 0.0351(15) 0.0371(15) 0.0339(15) 0.0014(12) -0.0054(12) 0.0003(13)
O7 0.191(4) 0.0338(13) 0.0430(14) -0.0075(19) 0.031(2) -0.0107(12)
C7 0.0484(18) 0.0435(18) 0.0358(16) 0.0078(15) 0.0034(14) 0.0017(14)
O8 0.099(2) 0.0303(11) 0.0394(12) -0.0038(13) 0.0118(13) 0.0020(10)
C8 0.0436(18) 0.056(2) 0.0360(17) 0.0085(16) 0.0019(14) 0.0033(15)
O9 0.109(3) 0.072(2) 0.115(3) 0.016(2) -0.056(3) -0.022(2)
C9 0.0418(16) 0.0414(17) 0.0341(15) -0.0007(14) 0.0015(14) 0.0045(13)
C10 0.0434(17) 0.0479(18) 0.0341(16) 0.0007(15) 0.0058(13) 0.0057(14)
C11 0.0456(18) 0.0458(18) 0.0363(16) -0.0069(15) -0.0001(14) 0.0074(14)
C12 0.072(2) 0.052(2) 0.0313(16) -0.0028(19) 0.0020(16) 0.0065(15)
C13 0.074(2) 0.0491(19) 0.0411(19) 0.0025(19) 0.0206(18) 0.0002(16)
C14 0.054(2) 0.0429(18) 0.0449(18) 0.0043(15) 0.0050(16) 0.0058(15)
C15 0.0348(16) 0.0383(16) 0.0340(16) 0.0034(13) -0.0010(12) 0.0005(13)
C16 0.0318(15) 0.0457(18) 0.0357(15) 0.0007(13) 0.0013(13) 0.0089(13)
C17 0.057(2) 0.095(3) 0.0356(18) 0.000(2) -0.0052(16) -0.005(2)
C18 0.092(4) 0.094(4) 0.088(4) -0.028(3) 0.004(3) -0.033(3)
C19 0.053(2) 0.058(3) 0.135(5) -0.012(2) 0.018(3) 0.000(3)
C20 0.0461(17) 0.0274(13) 0.0259(13) 0.0006(12) 0.0021(12) -0.0016(11)
C21 0.079(3) 0.065(3) 0.051(2) -0.018(2) -0.023(2) 0.003(2)
C22 0.062(3) 0.077(3) 0.096(4) -0.022(2) -0.018(2) 0.004(3)
C23 0.053(2) 0.069(3) 0.075(3) -0.005(2) 0.015(2) 0.007(2)
C24 0.073(2) 0.0290(15) 0.0341(16) 0.0016(15) 0.0058(16) -0.0039(13)

loop_
_atom_type_symbol
_atom_type_description
_atom_type_scat_dispersion_real
_atom_type_scat_dispersion_imag
_atom_type_scat_source
C C 0.0033 0.0016 'International Tables Vol C Tables 4.2.6.8 and 6.1.1.4'
H H 0.0000 0.0000 'International Tables Vol C Tables 4.2.6.8 and 6.1.1.4'
N N 0.0061 0.0033 'International Tables Vol C Tables 4.2.6.8 and 6.1.1.4'
O O 0.0106 0.0060 'International Tables Vol C Tables 4.2.6.8 and 6.1.1.4'

loop_
_geom_angle_atom_site_label_1
_geom_angle_atom_site_label_2
_geom_angle_atom_site_label_3
_geom_angle_site_symmetry_1
_geom_angle_site_symmetry_3
_geom_angle
_geom_angle_publ_flag
C1 O1 H1' . . 110(3) ?
C19 N1 C16 . . 107.4(3) ?
C19 N1 H1A . . 110.2 ?
C16 N1 H1A . . 110.2 ?
C19 N1 H1B . . 110.2 ?
C16 N1 H1B . . 110.2 ?
H1A N1 H1B . . 108.5 ?
O1 C1 C6 . . 117.2(3) ?
O1 C1 C2 . . 122.5(3) ?
C6 C1 C2 . . 120.3(3) ?
C5 O2 H2' . . 109.5 ?
C23 N2 C20 . . 107.5(3) ?
C23 N2 H2A . . 110.2 ?
C20 N2 H2A . . 110.2 ?
C23 N2 H2B . . 110.2 ?
C20 N2 H2B . . 110.2 ?
H2A N2 H2B . . 108.5 ?
C3 C2 C1 . . 119.0(3) ?
C3 C2 H2 . . 120.5 ?
C1 C2 H2 . . 120.5 ?
C11 O3 H3' . . 109(3) ?
C2 C3 C4 . . 122.9(3) ?
C2 C3 H3 . . 118.6 ?
C4 C3 H3 . . 118.6 ?
C13 O4 H4' . . 109.5 ?
C5 C4 C3 . . 116.5(3) ?
C5 C4 C7 . . 121.3(3) ?
C3 C4 C7 . . 122.2(3) ?
O2 C5 C6 . . 120.0(3) ?
O2 C5 C4 . . 119.0(3) ?
C6 C5 C4 . . 121.0(3) ?
C1 C6 C5 . . 120.2(3) ?
C1 C6 H6 . . 119.9 ?
C5 C6 H6 . . 119.9 ?
C8 C7 C4 . . 126.2(3) ?
C8 C7 H7 . . 116.9 ?
C4 C7 H7 . . 116.9 ?
C7 C8 C9 . . 128.1(3) ?
C7 C8 H8 . . 116.0 ?
C9 C8 H8 . . 116.0 ?
H9A O9 H9B . . 89(3) ?
C10 C9 C14 . . 118.9(3) ?
C10 C9 C8 . . 117.9(3) ?
C14 C9 C8 . . 123.2(3) ?
C11 C10 C9 . . 120.9(3) ?
C11 C10 H10 . . 119.6 ?
C9 C10 H10 . . 119.6 ?
C12 C11 O3 . . 122.3(3) ?
C12 C11 C10 . . 120.4(3) ?
O3 C11 C10 . . 117.3(3) ?
C13 C12 C11 . . 119.4(3) ?
C13 C12 H12 . . 120.3 ?
C11 C12 H12 . . 120.3 ?
O4 C13 C12 . . 115.6(3) ?
O4 C13 C14 . . 122.7(4) ?
C12 C13 C14 . . 121.7(3) ?
C13 C14 C9 . . 118.7(3) ?
C13 C14 H14 . . 120.6 ?
C9 C14 H14 . . 120.6 ?
O5 C15 O6 . . 126.7(3) ?
O5 C15 C16 . . 118.3(3) ?
O6 C15 C16 . . 114.9(3) ?
N1 C16 C17 . . 103.1(3) ?
N1 C16 C15 . . 109.0(2) ?
C17 C16 C15 . . 112.4(3) ?
N1 C16 H16 . . 110.7 ?
C17 C16 H16 . . 110.7 ?
C15 C16 H16 . . 110.7 ?
C18 C17 C16 . . 104.2(3) ?
C18 C17 H17A . . 110.9 ?
C16 C17 H17A . . 110.9 ?
C18 C17 H17B . . 110.9 ?
C16 C17 H17B . . 110.9 ?
H17A C17 H17B . . 108.9 ?
C19 C18 C17 . . 106.6(4) ?
C19 C18 H18A . . 110.4 ?
C17 C18 H18A . . 110.4 ?
C19 C18 H18B . . 110.4 ?
C17 C18 H18B . . 110.4 ?
H18A C18 H18B . . 108.6 ?
C18 C19 N1 . . 107.2(4) ?
C18 C19 H19A . . 110.3 ?
N1 C19 H19A . . 110.3 ?
C18 C19 H19B . . 110.3 ?
N1 C19 H19B . . 110.3 ?
H19A C19 H19B . . 108.5 ?
N2 C20 C21 . . 105.0(3) ?
N2 C20 C24 . . 110.9(2) ?
C21 C20 C24 . . 112.2(3) ?
N2 C20 H20 . . 109.6 ?
C21 C20 H20 . . 109.6 ?
C24 C20 H20 . . 109.6 ?
C22 C21 C20 . . 106.6(3) ?
C22 C21 H21A . . 110.4 ?
C20 C21 H21A . . 110.4 ?
C22 C21 H21B . . 110.4 ?
C20 C21 H21B . . 110.4 ?
H21A C21 H21B . . 108.6 ?
C23 C22 C21 . . 105.1(3) ?
C23 C22 H22A . . 110.7 ?
C21 C22 H22A . . 110.7 ?
C23 C22 H22B . . 110.7 ?
C21 C22 H22B . . 110.7 ?
H22A C22 H22B . . 108.8 ?
N2 C23 C22 . . 104.0(3) ?
N2 C23 H23A . . 111.0 ?
C22 C23 H23A . . 111.0 ?
N2 C23 H23B . . 111.0 ?
C22 C23 H23B . . 111.0 ?
H23A C23 H23B . . 109.0 ?
O7 C24 O8 . . 125.7(3) ?
O7 C24 C20 . . 119.3(3) ?
O8 C24 C20 . . 115.0(3) ?

loop_
_geom_bond_atom_site_label_1
_geom_bond_atom_site_label_2
_geom_bond_site_symmetry_2
_geom_bond_distance
_geom_bond_publ_flag
O1 C1 . 1.359(4) ?
O1 H1' . 0.84(2) ?
N1 C19 . 1.487(6) n
N1 C16 . 1.495(4) n
N1 H1A . 0.8900 ?
N1 H1B . 0.8900 ?
C1 C6 . 1.381(5) ?
C1 C2 . 1.382(5) ?
O2 C5 . 1.364(4) ?
O2 H2' . 0.92(5) ?
N2 C23 . 1.486(5) n
N2 C20 . 1.496(4) n
N2 H2A . 0.8900 ?
N2 H2B . 0.8900 ?
C2 C3 . 1.377(5) ?
C2 H2 . 0.9300 ?
O3 C11 . 1.378(4) ?
O3 H3' . 0.85(2) ?
C3 C4 . 1.405(5) ?
C3 H3 . 0.9300 ?
O4 C13 . 1.365(4) ?
O4 H4' . 0.99(8) ?
C4 C5 . 1.400(4) ?
C4 C7 . 1.466(4) ?
O5 C15 . 1.224(4) n
C5 C6 . 1.395(4) ?
O6 C15 . 1.262(4) n
C6 H6 . 0.9300 ?
O7 C24 . 1.217(4) n
C7 C8 . 1.319(5) ?
C7 H7 . 0.9300 ?
O8 C24 . 1.256(4) n
C8 C9 . 1.469(4) ?
C8 H8 . 0.9300 ?
O9 H9A . 0.89(2) ?
O9 H9B . 1.03(2) ?
C9 C10 . 1.392(5) ?
C9 C14 . 1.401(5) ?
C10 C11 . 1.382(4) ?
C10 H10 . 0.9300 ?
C11 C12 . 1.372(5) ?
C12 C13 . 1.370(6) ?
C12 H12 . 0.9300 ?
C13 C14 . 1.397(5) ?
C14 H14 . 0.9300 ?
C15 C16 . 1.538(4) ?
C16 C17 . 1.525(5) ?
C16 H16 . 0.9800 ?
C17 C18 . 1.486(7) ?
C17 H17A . 0.9700 ?
C17 H17B . 0.9700 ?
C18 C19 . 1.475(8) ?
C18 H18A . 0.9700 ?
C18 H18B . 0.9700 ?
C19 H19A . 0.9700 ?
C19 H19B . 0.9700 ?
C20 C21 . 1.525(5) ?
C20 C24 . 1.526(4) ?
C20 H20 . 0.9800 ?
C21 C22 . 1.517(6) ?
C21 H21A . 0.9700 ?
C21 H21B . 0.9700 ?
C22 C23 . 1.492(7) ?
C22 H22A . 0.9700 ?
C22 H22B . 0.9700 ?
C23 H23A . 0.9700 ?
C23 H23B . 0.9700 ?

loop_
_geom_hbond_atom_site_label_D
_geom_hbond_atom_site_label_H
_geom_hbond_atom_site_label_A
_geom_hbond_site_symmetry_A
_geom_hbond_distance_DH
_geom_hbond_distance_HA
_geom_hbond_distance_DA
_geom_hbond_angle_DHA
_geom_hbond_publ_flag
O1 H1' O8 . 0.84(2) 1.78(3) 2.597(3) 166(5) yes
O2 H2' O6 . 0.92 1.74 2.647(3) 172 yes
O3 H3' O2 3 0.85(2) 1.93(3) 2.778(3) 175(5) yes
O4 H4' O9 . 0.99 1.76 2.575(6) 137 yes
O9 H9A O7 2_566 0.89(2) 1.76(3) 2.639(5) 168(4) yes
N1 H1A O6 2_556 0.89 1.90 2.777(4) 168 yes
N1 H1B O4 3_645 0.89 2.28 2.951(4) 132 yes
N1 H1B O9 3_645 0.89 2.47 3.105(5) 129 yes
N2 H2A O8 3_546 0.89 1.90 2.753(3) 159 yes
N2 H2B O5 4_565 0.89 2.07 2.829(3) 143 yes
N2 H2B O7 . 0.89 2.24 2.677(4) 110 yes
C6 H6 O6 . 0.93 2.58 3.261(4) 130 yes
C12 H12 O2 3 0.93 2.65 3.339(5) 131 no

loop_
_geom_torsion_atom_site_label_1
_geom_torsion_atom_site_label_2
_geom_torsion_atom_site_label_3
_geom_torsion_atom_site_label_4
_geom_torsion_site_symmetry_1
_geom_torsion_site_symmetry_2
_geom_torsion_site_symmetry_3
_geom_torsion_site_symmetry_4
_geom_torsion
_geom_torsion_publ_flag
O1 C1 C2 C3 . . . . -178.9(3) ?
C6 C1 C2 C3 . . . . 0.9(5) ?
C1 C2 C3 C4 . . . . -1.6(6) ?
C2 C3 C4 C5 . . . . 0.8(5) ?
C2 C3 C4 C7 . . . . -179.4(4) ?
C3 C4 C5 O2 . . . . -179.4(3) ?
C7 C4 C5 O2 . . . . 0.8(5) ?
C3 C4 C5 C6 . . . . 0.7(5) ?
C7 C4 C5 C6 . . . . -179.1(3) ?
O1 C1 C6 C5 . . . . -179.7(3) ?
C2 C1 C6 C5 . . . . 0.5(5) ?
O2 C5 C6 C1 . . . . 178.7(3) ?
C4 C5 C6 C1 . . . . -1.4(5) ?
C5 C4 C7 C8 . . . . 169.2(4) ?
C3 C4 C7 C8 . . . . -10.6(6) ?
C4 C7 C8 C9 . . . . -179.7(3) ?
C7 C8 C9 C10 . . . . -176.9(4) ?
C7 C8 C9 C14 . . . . 5.8(6) ?
C14 C9 C10 C11 . . . . -0.3(5) ?
C8 C9 C10 C11 . . . . -177.7(3) ?
C9 C10 C11 C12 . . . . -0.3(5) ?
C9 C10 C11 O3 . . . . 179.3(3) ?
O3 C11 C12 C13 . . . . -178.7(3) ?
C10 C11 C12 C13 . . . . 1.0(5) ?
C11 C12 C13 O4 . . . . 178.4(4) ?
C11 C12 C13 C14 . . . . -1.1(6) ?
O4 C13 C14 C9 . . . . -178.9(4) ?
C12 C13 C14 C9 . . . . 0.6(6) ?
C10 C9 C14 C13 . . . . 0.1(5) ?
C8 C9 C14 C13 . . . . 177.5(4) ?
C19 N1 C16 C17 . . . . -25.4(4) ?
C19 N1 C16 C15 . . . . 94.1(4) ?
O5 C15 C16 N1 . . . . -8.3(4) ?
O6 C15 C16 N1 . . . . 173.7(3) ?
O5 C15 C16 C17 . . . . 105.3(4) ?
O6 C15 C16 C17 . . . . -72.7(4) ?
N1 C16 C17 C18 . . . . 33.9(4) ?
C15 C16 C17 C18 . . . . -83.3(4) ?
C16 C17 C18 C19 . . . . -30.2(6) ?
C17 C18 C19 N1 . . . . 14.5(6) ?
C16 N1 C19 C18 . . . . 7.3(6) ?
C23 N2 C20 C21 . . . . -19.7(4) ?
C23 N2 C20 C24 . . . . 101.7(3) ?
N2 C20 C21 C22 . . . . -1.4(4) ?
C24 C20 C21 C22 . . . . -121.9(4) ?
C20 C21 C22 C23 . . . . 21.6(5) ?
C20 N2 C23 C22 . . . . 33.4(4) ?
C21 C22 C23 N2 . . . . -33.4(5) ?
N2 C20 C24 O7 . . . . -0.7(5) ?
C21 C20 C24 O7 . . . . 116.3(4) ?
N2 C20 C24 O8 . . . . 178.9(3) ?
C21 C20 C24 O8 . . . . -64.1(5) ?

_cod_database_fobs_code 2243567
